data_7246264
loop_
_publ_author_name
'Xu, Jing'
'Wang, Qi'
'Ge, Wei-Wei'
'Wu, Dong'
'Redshaw, Carl'
'Chen, Kai'

_publ_section_title
;
 Sulfonate ligand-induced formation of alkali metal--cucurbit[5]uril-based
 assemblies
;
_journal_issue 10
_journal_name_full CrystEngComm
_journal_page_first 1529
_journal_page_last 1540
_journal_paper_doi 10.1039/D2CE01568D
_journal_volume 25
_journal_year 2023
_chemical_formula_sum 'C30 H61 Cl3 N20 O24'
_chemical_formula_weight 1192.28
_space_group_crystal_system monoclinic
_space_group_IT_number 12
_space_group_name_Hall '-C 2y'
_space_group_name_H-M_alt 'C 1 2/m 1'
_atom_sites_solution_hydrogens geom
_audit_creation_method SHELXL-2018/3
_audit_update_record
;
2023-01-24 deposited with the CCDC.	2023-02-03 downloaded from the CCDC.
;
_cell_angle_alpha 90
_cell_angle_beta 101.766(2)
_cell_angle_gamma 90
_cell_formula_units_Z 4
_cell_length_a 25.081(3)
_cell_length_b 14.4962(14)
_cell_length_c 14.7769(14)
_cell_measurement_reflns_used 4431
_cell_measurement_temperature 296(2)
_cell_measurement_theta_max 27.39
_cell_measurement_theta_min 2.26
_cell_volume 5259.7(10)
_computing_cell_refinement 'Bruker SAINT'
_computing_data_collection 'Bruker APEX2'
_computing_data_reduction 'Bruker SAINT'
_computing_molecular_graphics 'Bruker SHELXTL'
_computing_publication_material 'Bruker SHELXTL'
_computing_structure_refinement 'SHELXL-2018/3 (Sheldrick, 2018)'
_computing_structure_solution 'SHELXT 2014/5 (Sheldrick, 2014)'
_diffrn_ambient_temperature 296(2)
_diffrn_measured_fraction_theta_full 0.994
_diffrn_measured_fraction_theta_max 0.994
_diffrn_measurement_device_type 'Bruker APEX-II CCD'
_diffrn_measurement_method '\f and \w scans'
_diffrn_radiation_type MoK\a
_diffrn_radiation_wavelength 0.71073
_diffrn_reflns_av_R_equivalents 0.0389
_diffrn_reflns_av_unetI/netI 0.0327
_diffrn_reflns_Laue_measured_fraction_full 0.994
_diffrn_reflns_Laue_measured_fraction_max 0.994
_diffrn_reflns_limit_h_max 29
_diffrn_reflns_limit_h_min -22
_diffrn_reflns_limit_k_max 17
_diffrn_reflns_limit_k_min -17
_diffrn_reflns_limit_l_max 17
_diffrn_reflns_limit_l_min -17
_diffrn_reflns_number 19874
_diffrn_reflns_point_group_measured_fraction_full 0.994
_diffrn_reflns_point_group_measured_fraction_max 0.994
_diffrn_reflns_theta_full 25.000
_diffrn_reflns_theta_max 25.000
_diffrn_reflns_theta_min 1.631
_exptl_absorpt_coefficient_mu 0.254
_exptl_absorpt_correction_type none
_exptl_crystal_colour colourless
_exptl_crystal_density_diffrn 1.325
_exptl_crystal_description block
_exptl_crystal_F_000 2148
_exptl_crystal_size_max 0.14
_exptl_crystal_size_mid 0.12
_exptl_crystal_size_min 0.11
_refine_diff_density_max 0.952
_refine_diff_density_min -0.819
_refine_diff_density_rms 0.079
_refine_ls_extinction_method none
_refine_ls_goodness_of_fit_ref 1.023
_refine_ls_hydrogen_treatment constr
_refine_ls_matrix_type full
_refine_ls_number_parameters 330
_refine_ls_number_reflns 4817
_refine_ls_number_restraints 0
_refine_ls_restrained_S_all 1.023
_refine_ls_R_factor_all 0.0799
_refine_ls_R_factor_gt 0.0648
_refine_ls_shift/su_max 0.000
_refine_ls_shift/su_mean 0.000
_refine_ls_structure_factor_coef Fsqd
_refine_ls_weighting_details 'w=1/[\s^2^(Fo^2^)+(0.1242P)^2^+9.9931P] where P=(Fo^2^+2Fc^2^)/3'
_refine_ls_weighting_scheme calc
_refine_ls_wR_factor_gt 0.1898
_refine_ls_wR_factor_ref 0.2096
_reflns_Friedel_coverage 0.000
_reflns_number_gt 3653
_reflns_number_total 4817
_reflns_threshold_expression 'I > 2\s(I)'
_cod_data_source_file d2ce01568d2.cif
_cod_data_source_block ck434_sq
_cod_depositor_comments 'Adding full bibliography for 7246264--7246269.cif.'
_cod_original_cell_volume 5259.8(9)
_cod_original_sg_symbol_H-M 'C 2/m'
_cod_database_code 7246264
_shelx_shelxl_version_number 2018/3
_shelx_space_group_comment
;
The symmetry employed for this shelxl refinement is uniquely defined
by the following loop, which should always be used as a source of
symmetry information in preference to the above space-group names.
They are only intended as comments.
;

loop_
_space_group_symop_operation_xyz
'x, y, z'
'-x, y, -z'
'x+1/2, y+1/2, z'
'-x+1/2, y+1/2, -z'
'-x, -y, -z'
'x, -y, z'
'-x+1/2, -y+1/2, -z'
'x+1/2, -y+1/2, z'

loop_
_atom_site_label
_atom_site_type_symbol
_atom_site_fract_x
_atom_site_fract_y
_atom_site_fract_z
_atom_site_U_iso_or_equiv
_atom_site_adp_type
_atom_site_occupancy
_atom_site_site_symmetry_order
_atom_site_calc_flag
_atom_site_refinement_flags_posn
_atom_site_refinement_flags_adp
_atom_site_refinement_flags_occupancy
_atom_site_disorder_assembly
_atom_site_disorder_group
O1 O 0.78948(9) 0.60900(15) 0.97217(13) 0.0394(5) Uani 1 1 d . . . . .
O2 O 0.66611(9) 0.68014(15) 0.92971(13) 0.0388(5) Uani 1 1 d . . . . .
O3 O 0.59395(13) 0.500000 0.89720(19) 0.0439(8) Uani 1 2 d S T P . .
O4 O 0.79248(9) 0.61003(15) 0.56065(13) 0.0424(5) Uani 1 1 d . . . . .
O5 O 0.66955(9) 0.67396(15) 0.51876(13) 0.0401(5) Uani 1 1 d . . . . .
O6 O 0.59054(13) 0.500000 0.4851(2) 0.0441(8) Uani 1 2 d S T P . .
Cl1 Cl 0.78587(8) 0.000000 0.76209(8) 0.0691(5) Uani 1 2 d S T P . .
Cl2 Cl 0.96635(9) 0.67518(17) 0.64820(16) 0.1500(9) Uani 1 1 d . . . . .
O1W O 0.70502(17) 0.500000 0.4591(2) 0.0624(10) Uani 1 2 d S T P . .
O2W O 0.70107(15) 0.500000 0.0112(2) 0.0566(9) Uani 1 2 d S T P . .
O3W O 1.000000 0.6852(4) 0.000000 0.0993(16) Uani 1 2 d S T P . .
O4W O 0.59169(16) 0.6842(4) 0.0519(2) 0.1227(17) Uani 1 1 d . . . . .
O5W O 0.60287(18) 0.6664(4) 0.3356(2) 0.1231(17) Uani 1 1 d . . . . .
C1 C 0.87115(18) 0.500000 0.9122(3) 0.0375(10) Uani 1 2 d S T P . .
H1A H 0.869167 0.500000 0.977051 0.045 Uiso 1 2 calc R U P . .
H1B H 0.909358 0.499999 0.908699 0.045 Uiso 1 2 calc R U P . .
C2 C 0.87232(18) 0.500000 0.6811(3) 0.0374(10) Uani 1 2 d S T P . .
H2A H 0.910154 0.500002 0.713092 0.045 Uiso 1 2 calc R U P . .
H2B H 0.871617 0.499999 0.615239 0.045 Uiso 1 2 calc R U P . .
C3 C 0.80724(12) 0.6307(2) 0.90430(18) 0.0325(6) Uani 1 1 d . . . . .
C4 C 0.86141(12) 0.6308(2) 0.79250(18) 0.0352(7) Uani 1 1 d . . . . .
H4 H 0.899951 0.648305 0.805913 0.042 Uiso 1 1 calc R U . . .
C5 C 0.80904(12) 0.6307(2) 0.64264(18) 0.0336(6) Uani 1 1 d . . . . .
C6 C 0.82408(12) 0.7162(2) 0.77921(18) 0.0335(7) Uani 1 1 d . . . . .
H6 H 0.845234 0.773542 0.787101 0.040 Uiso 1 1 calc R U . . .
C7 C 0.75365(12) 0.7738(2) 0.86777(18) 0.0324(6) Uani 1 1 d . . . . .
H7A H 0.765578 0.834439 0.852376 0.039 Uiso 1 1 calc R U . . .
H7B H 0.753286 0.773540 0.933286 0.039 Uiso 1 1 calc R U . . .
C8 C 0.75509(13) 0.7734(2) 0.63919(19) 0.0342(7) Uani 1 1 d . . . . .
H8A H 0.766794 0.834230 0.662465 0.041 Uiso 1 1 calc R U . . .
H8B H 0.755369 0.772451 0.573653 0.041 Uiso 1 1 calc R U . . .
C9 C 0.65999(12) 0.71383(19) 0.85196(18) 0.0323(6) Uani 1 1 d . . . . .
C10 C 0.67760(12) 0.7974(2) 0.72603(18) 0.0330(7) Uani 1 1 d . . . . .
H10 H 0.679913 0.864924 0.726930 0.040 Uiso 1 1 calc R U . . .
C11 C 0.66243(12) 0.70952(19) 0.59133(18) 0.0324(6) Uani 1 1 d . . . . .
C12 C 0.61793(12) 0.7640(2) 0.70406(19) 0.0358(7) Uani 1 1 d . . . . .
H12 H 0.592439 0.815938 0.691763 0.043 Uiso 1 1 calc R U . . .
C13 C 0.56353(12) 0.6685(2) 0.7994(2) 0.0378(7) Uani 1 1 d . . . . .
H13A H 0.563432 0.665584 0.864900 0.045 Uiso 1 1 calc R U . . .
H13B H 0.532374 0.705072 0.770094 0.045 Uiso 1 1 calc R U . . .
C14 C 0.56512(12) 0.6696(2) 0.56989(19) 0.0376(7) Uani 1 1 d . . . . .
H14A H 0.566725 0.670912 0.504872 0.045 Uiso 1 1 calc R U . . .
H14B H 0.535175 0.708890 0.578213 0.045 Uiso 1 1 calc R U . . .
C15 C 0.57200(16) 0.500000 0.8153(3) 0.0362(10) Uani 1 2 d S T P . .
C16 C 0.52716(12) 0.5535(2) 0.67010(19) 0.0368(7) Uani 1 1 d . . . . .
H16 H 0.490043 0.578293 0.659129 0.044 Uiso 1 1 calc R U . . .
C17 C 0.56912(16) 0.500000 0.5528(3) 0.0346(9) Uani 1 2 d S T P . .
N1 N 0.84645(10) 0.58328(18) 0.87030(16) 0.0370(6) Uani 1 1 d . . . . .
N2 N 0.84664(10) 0.58294(19) 0.70456(16) 0.0383(6) Uani 1 1 d . . . . .
N3 N 0.79237(10) 0.70591(17) 0.84986(16) 0.0346(6) Uani 1 1 d . . . . .
N4 N 0.79347(10) 0.70625(17) 0.68525(15) 0.0347(6) Uani 1 1 d . . . . .
N5 N 0.69900(10) 0.75832(18) 0.81640(15) 0.0352(6) Uani 1 1 d . . . . .
N6 N 0.70012(10) 0.75832(17) 0.65117(15) 0.0347(6) Uani 1 1 d . . . . .
N7 N 0.61250(10) 0.71450(19) 0.78714(16) 0.0383(6) Uani 1 1 d . . . . .
N8 N 0.61515(10) 0.70686(18) 0.62278(16) 0.0379(6) Uani 1 1 d . . . . .
N9 N 0.55739(10) 0.57671(19) 0.76200(16) 0.0374(6) Uani 1 1 d . . . . .
N10 N 0.55407(10) 0.57601(18) 0.59525(16) 0.0388(6) Uani 1 1 d . . . . .

loop_
_atom_site_aniso_label
_atom_site_aniso_U_11
_atom_site_aniso_U_22
_atom_site_aniso_U_33
_atom_site_aniso_U_23
_atom_site_aniso_U_13
_atom_site_aniso_U_12
O1 0.0553(13) 0.0395(12) 0.0276(10) 0.0017(8) 0.0183(9) -0.0017(10)
O2 0.0457(12) 0.0456(12) 0.0250(10) 0.0049(9) 0.0074(9) -0.0028(10)
O3 0.0484(18) 0.0548(19) 0.0260(15) 0.000 0.0016(13) 0.000
O4 0.0571(13) 0.0446(13) 0.0253(11) -0.0079(9) 0.0082(9) -0.0025(10)
O5 0.0480(12) 0.0451(13) 0.0278(11) -0.0080(9) 0.0087(9) -0.0033(10)
O6 0.0505(18) 0.0534(19) 0.0297(16) 0.000 0.0110(14) 0.000
Cl1 0.1390(14) 0.0362(7) 0.0351(6) 0.000 0.0246(7) 0.000
Cl2 0.1333(15) 0.1638(19) 0.1489(17) 0.0198(14) 0.0196(12) -0.0766(14)
O1W 0.087(3) 0.057(2) 0.044(2) 0.000 0.0144(18) 0.000
O2W 0.065(2) 0.060(2) 0.0447(19) 0.000 0.0116(16) 0.000
O3W 0.076(3) 0.124(4) 0.108(4) 0.000 0.042(3) 0.000
O4W 0.099(3) 0.217(5) 0.0512(19) -0.009(2) 0.0133(18) -0.030(3)
O5W 0.119(3) 0.194(5) 0.055(2) 0.012(2) 0.0155(19) -0.069(3)
C1 0.036(2) 0.048(3) 0.026(2) 0.000 0.0016(17) 0.000
C2 0.038(2) 0.046(3) 0.033(2) 0.000 0.0180(18) 0.000
C3 0.0357(15) 0.0359(15) 0.0257(14) -0.0044(11) 0.0054(11) -0.0083(13)
C4 0.0323(15) 0.0482(18) 0.0258(14) -0.0032(12) 0.0081(11) -0.0084(13)
C5 0.0390(15) 0.0380(16) 0.0260(14) -0.0007(12) 0.0121(12) -0.0064(13)
C6 0.0384(15) 0.0403(16) 0.0226(13) -0.0026(11) 0.0084(11) -0.0133(13)
C7 0.0450(17) 0.0304(14) 0.0226(13) -0.0052(11) 0.0085(12) -0.0068(13)
C8 0.0504(18) 0.0318(15) 0.0220(13) 0.0008(11) 0.0107(12) -0.0068(13)
C9 0.0425(16) 0.0298(15) 0.0262(14) -0.0028(11) 0.0105(12) 0.0022(12)
C10 0.0490(17) 0.0287(15) 0.0217(13) 0.0009(10) 0.0081(12) 0.0073(13)
C11 0.0429(16) 0.0318(15) 0.0220(13) 0.0011(11) 0.0055(12) 0.0020(13)
C12 0.0441(17) 0.0368(16) 0.0257(14) 0.0012(12) 0.0057(12) 0.0083(13)
C13 0.0362(16) 0.0494(19) 0.0297(15) -0.0041(13) 0.0111(12) 0.0078(14)
C14 0.0389(16) 0.0477(18) 0.0240(14) 0.0074(12) 0.0010(12) 0.0073(14)
C15 0.030(2) 0.051(3) 0.030(2) 0.000 0.0087(17) 0.000
C16 0.0279(14) 0.0528(19) 0.0282(15) 0.0011(13) 0.0024(11) 0.0050(13)
C17 0.029(2) 0.048(3) 0.025(2) 0.000 -0.0015(16) 0.000
N1 0.0412(14) 0.0429(15) 0.0285(12) 0.0017(11) 0.0111(10) -0.0011(12)
N2 0.0400(14) 0.0488(16) 0.0273(12) -0.0045(11) 0.0101(10) 0.0024(12)
N3 0.0421(14) 0.0351(13) 0.0295(12) 0.0007(10) 0.0140(10) -0.0037(11)
N4 0.0436(14) 0.0367(14) 0.0228(12) -0.0049(10) 0.0041(10) -0.0055(11)
N5 0.0435(14) 0.0394(14) 0.0226(12) 0.0021(10) 0.0064(10) -0.0036(11)
N6 0.0444(14) 0.0383(14) 0.0218(11) -0.0031(10) 0.0081(10) -0.0019(11)
N7 0.0403(14) 0.0489(15) 0.0253(12) 0.0036(11) 0.0055(10) 0.0011(12)
N8 0.0428(14) 0.0445(15) 0.0259(12) -0.0037(10) 0.0059(10) 0.0021(12)
N9 0.0388(14) 0.0451(15) 0.0267(12) -0.0016(11) 0.0026(10) 0.0016(12)
N10 0.0420(14) 0.0463(15) 0.0288(13) 0.0014(11) 0.0084(11) 0.0013(12)

loop_
_atom_type_symbol
_atom_type_description
_atom_type_scat_dispersion_real
_atom_type_scat_dispersion_imag
_atom_type_scat_source
C C 0.0033 0.0016 'International Tables Vol C Tables 4.2.6.8 and 6.1.1.4'
H H 0.0000 0.0000 'International Tables Vol C Tables 4.2.6.8 and 6.1.1.4'
N N 0.0061 0.0033 'International Tables Vol C Tables 4.2.6.8 and 6.1.1.4'
O O 0.0106 0.0060 'International Tables Vol C Tables 4.2.6.8 and 6.1.1.4'
Cl Cl 0.1484 0.1585 'International Tables Vol C Tables 4.2.6.8 and 6.1.1.4'

loop_
_geom_angle_atom_site_label_1
_geom_angle_atom_site_label_2
_geom_angle_atom_site_label_3
_geom_angle
_geom_angle_site_symmetry_1
_geom_angle_site_symmetry_3
_geom_angle_publ_flag
N1 C1 N1 114.2(3) . 6_565 ?
N1 C1 H1A 108.7 . . ?
N1 C1 H1A 108.7 6_565 . ?
N1 C1 H1B 108.7 . . ?
N1 C1 H1B 108.7 6_565 . ?
H1A C1 H1B 107.6 . . ?
N2 C2 N2 113.3(3) . 6_565 ?
N2 C2 H2A 108.9 . . ?
N2 C2 H2A 108.9 6_565 . ?
N2 C2 H2B 108.9 . . ?
N2 C2 H2B 108.9 6_565 . ?
H2A C2 H2B 107.7 . . ?
O1 C3 N3 126.2(3) . . ?
O1 C3 N1 125.4(3) . . ?
N3 C3 N1 108.3(2) . . ?
N2 C4 N1 114.9(3) . . ?
N2 C4 C6 103.4(2) . . ?
N1 C4 C6 103.5(2) . . ?
N2 C4 H4 111.5 . . ?
N1 C4 H4 111.5 . . ?
C6 C4 H4 111.5 . . ?
O4 C5 N4 125.4(3) . . ?
O4 C5 N2 125.7(3) . . ?
N4 C5 N2 108.9(2) . . ?
N3 C6 N4 114.8(2) . . ?
N3 C6 C4 103.6(2) . . ?
N4 C6 C4 103.4(2) . . ?
N3 C6 H6 111.5 . . ?
N4 C6 H6 111.5 . . ?
C4 C6 H6 111.5 . . ?
N3 C7 N5 113.5(2) . . ?
N3 C7 H7A 108.9 . . ?
N5 C7 H7A 108.9 . . ?
N3 C7 H7B 108.9 . . ?
N5 C7 H7B 108.9 . . ?
H7A C7 H7B 107.7 . . ?
N6 C8 N4 113.8(2) . . ?
N6 C8 H8A 108.8 . . ?
N4 C8 H8A 108.8 . . ?
N6 C8 H8B 108.8 . . ?
N4 C8 H8B 108.8 . . ?
H8A C8 H8B 107.7 . . ?
O2 C9 N5 125.8(3) . . ?
O2 C9 N7 125.6(3) . . ?
N5 C9 N7 108.5(2) . . ?
N5 C10 N6 114.8(2) . . ?
N5 C10 C12 103.4(2) . . ?
N6 C10 C12 103.2(2) . . ?
N5 C10 H10 111.6 . . ?
N6 C10 H10 111.6 . . ?
C12 C10 H10 111.6 . . ?
O5 C11 N6 125.4(3) . . ?
O5 C11 N8 125.1(3) . . ?
N6 C11 N8 109.4(2) . . ?
N8 C12 N7 114.9(3) . . ?
N8 C12 C10 103.6(2) . . ?
N7 C12 C10 103.4(2) . . ?
N8 C12 H12 111.5 . . ?
N7 C12 H12 111.5 . . ?
C10 C12 H12 111.5 . . ?
N9 C13 N7 114.1(2) . . ?
N9 C13 H13A 108.7 . . ?
N7 C13 H13A 108.7 . . ?
N9 C13 H13B 108.7 . . ?
N7 C13 H13B 108.7 . . ?
H13A C13 H13B 107.6 . . ?
N8 C14 N10 113.7(2) . . ?
N8 C14 H14A 108.8 . . ?
N10 C14 H14A 108.8 . . ?
N8 C14 H14B 108.8 . . ?
N10 C14 H14B 108.8 . . ?
H14A C14 H14B 107.7 . . ?
O3 C15 N9 125.66(17) . 6_565 ?
O3 C15 N9 125.66(17) . . ?
N9 C15 N9 108.7(3) 6_565 . ?
N10 C16 N9 115.3(2) . . ?
N10 C16 C16 103.04(17) . 6_565 ?
N9 C16 C16 103.38(17) . 6_565 ?
N10 C16 H16 111.5 . . ?
N9 C16 H16 111.5 . . ?
C16 C16 H16 111.5 6_565 . ?
O6 C17 N10 125.78(18) . . ?
O6 C17 N10 125.78(18) . 6_565 ?
N10 C17 N10 108.4(4) . 6_565 ?
C3 N1 C1 122.7(3) . . ?
C3 N1 C4 111.8(2) . . ?
C1 N1 C4 125.5(3) . . ?
C5 N2 C2 123.1(3) . . ?
C5 N2 C4 111.9(2) . . ?
C2 N2 C4 124.7(3) . . ?
C3 N3 C6 112.7(2) . . ?
C3 N3 C7 123.4(2) . . ?
C6 N3 C7 123.5(2) . . ?
C5 N4 C8 123.6(2) . . ?
C5 N4 C6 112.2(2) . . ?
C8 N4 C6 123.9(2) . . ?
C9 N5 C10 112.3(2) . . ?
C9 N5 C7 123.4(2) . . ?
C10 N5 C7 123.9(2) . . ?
C11 N6 C8 123.8(2) . . ?
C11 N6 C10 111.9(2) . . ?
C8 N6 C10 124.3(2) . . ?
C9 N7 C13 123.5(2) . . ?
C9 N7 C12 112.2(2) . . ?
C13 N7 C12 124.3(2) . . ?
C11 N8 C14 123.3(2) . . ?
C11 N8 C12 111.7(2) . . ?
C14 N8 C12 123.6(2) . . ?
C15 N9 C13 122.4(2) . . ?
C15 N9 C16 112.2(3) . . ?
C13 N9 C16 124.6(2) . . ?
C17 N10 C16 112.8(3) . . ?
C17 N10 C14 123.6(3) . . ?
C16 N10 C14 123.6(3) . . ?

loop_
_geom_bond_atom_site_label_1
_geom_bond_atom_site_label_2
_geom_bond_distance
_geom_bond_site_symmetry_2
_geom_bond_publ_flag
O1 C3 1.219(3) . ?
O2 C9 1.229(3) . ?
O3 C15 1.223(5) . ?
O4 C5 1.235(3) . ?
O5 C11 1.235(3) . ?
O6 C17 1.229(5) . ?
C1 N1 1.438(3) . ?
C1 N1 1.438(3) 6_565 ?
C1 H1A 0.9700 . ?
C1 H1B 0.9700 . ?
C2 N2 1.439(3) . ?
C2 N2 1.439(3) 6_565 ?
C2 H2A 0.9700 . ?
C2 H2B 0.9700 . ?
C3 N3 1.361(4) . ?
C3 N1 1.376(4) . ?
C4 N2 1.453(4) . ?
C4 N1 1.453(4) . ?
C4 C6 1.541(5) . ?
C4 H4 0.9800 . ?
C5 N4 1.359(4) . ?
C5 N2 1.362(4) . ?
C6 N3 1.444(4) . ?
C6 N4 1.450(3) . ?
C6 H6 0.9800 . ?
C7 N3 1.445(4) . ?
C7 N5 1.443(4) . ?
C7 H7A 0.9700 . ?
C7 H7B 0.9700 . ?
C8 N6 1.442(4) . ?
C8 N4 1.439(4) . ?
C8 H8A 0.9700 . ?
C8 H8B 0.9700 . ?
C9 N5 1.364(4) . ?
C9 N7 1.368(4) . ?
C10 N5 1.449(3) . ?
C10 N6 1.456(4) . ?
C10 C12 1.543(4) . ?
C10 H10 0.9800 . ?
C11 N6 1.355(4) . ?
C11 N8 1.360(4) . ?
C12 N8 1.449(4) . ?
C12 N7 1.452(4) . ?
C12 H12 0.9800 . ?
C13 N9 1.437(4) . ?
C13 N7 1.441(4) . ?
C13 H13A 0.9700 . ?
C13 H13B 0.9700 . ?
C14 N8 1.441(4) . ?
C14 N10 1.450(4) . ?
C14 H14A 0.9700 . ?
C14 H14B 0.9700 . ?
C15 N9 1.369(3) 6_565 ?
C15 N9 1.369(3) . ?
C16 N10 1.446(4) . ?
C16 N9 1.453(4) . ?
C16 C16 1.551(7) 6_565 ?
C16 H16 0.9800 . ?
C17 N10 1.359(4) . ?
C17 N10 1.359(4) 6_565 ?
